data_2207309
loop_
_publ_author_name
'Zhang, Yong'
'Yao, Ying-Ming'
'Shen, Qi'

_publ_section_title
(\h^5^-<i>tert</i>-Butylcyclopentadienyl)chloro[<i>N</i>,<i>N</i>-(2,6-diisopropylphenyl)pentane-2,4-diiminato]ytterbium(III)
_journal_coeditor_code NG6203
_journal_issue 11
_journal_name_full 'Acta Crystallographica Section E'
_journal_page_first m2251
_journal_page_last m2253
_journal_paper_doi 10.1107/S1600536805030965
_journal_volume 61
_journal_year 2005
_chemical_formula_iupac '[Yb (C9 H12) (C26 H42 N2) Cl]'
_chemical_formula_moiety 'C38 H54 Cl N2 Yb'
_chemical_formula_sum 'C38 H54 Cl N2 Yb'
_chemical_formula_weight 747.32
_chemical_melting_point 230
_chemical_name_common
;N,N-isopropyl-2,4-pentanediiminato tert-butylcyclopentadienyl ytterbium
 chloride
;
_chemical_name_systematic
;(\h^5^-tert-Butylcyclopentadienyl)chloro[N,N-(2,6-diisopropylphenyl)pentane-2,4-
diiminato]ytterbium(III)
;
_space_group_IT_number 2
_symmetry_cell_setting triclinic
_symmetry_space_group_name_Hall '-P 1'
_symmetry_space_group_name_H-M 'P -1'
_atom_sites_solution_hydrogens geom
_atom_sites_solution_primary direct
_atom_sites_solution_secondary difmap
_audit_creation_method SHELXL-97
_cell_angle_alpha 97.688(3)
_cell_angle_beta 104.337(4)
_cell_angle_gamma 104.019(4)
_cell_formula_units_Z 2
_cell_length_a 10.858(2)
_cell_length_b 11.803(2)
_cell_length_c 15.378(3)
_cell_measurement_reflns_used 8023
_cell_measurement_temperature 193(2)
_cell_measurement_theta_max 25.3
_cell_measurement_theta_min 3.0
_cell_volume 1812.8(6)
_computing_cell_refinement CrystalClear
_computing_data_collection 'CrystalClear (Rigaku, 1999)'
_computing_data_reduction 'CrystalStructure (Rigaku/MSC, 2000-2003)'
_computing_molecular_graphics 'SHELXTL (Siemens, 1994)'
_computing_publication_material SHELXL97
_computing_structure_refinement 'SHELXL97 (Sheldrick, 1997)'
_computing_structure_solution 'SHELXS97 (Sheldrick, 1997)'
_diffrn_ambient_temperature 193(2)
_diffrn_detector_area_resol_mean 7.31
_diffrn_measured_fraction_theta_full 0.993
_diffrn_measured_fraction_theta_max 0.993
_diffrn_measurement_device_type 'Rigaku Mercury'
_diffrn_measurement_method \w
_diffrn_radiation_monochromator graphite
_diffrn_radiation_source 'fine-focus sealed tube'
_diffrn_radiation_type MoK\a
_diffrn_radiation_wavelength 0.71070
_diffrn_reflns_av_R_equivalents 0.0237
_diffrn_reflns_av_sigmaI/netI 0.0290
_diffrn_reflns_limit_h_max 12
_diffrn_reflns_limit_h_min -13
_diffrn_reflns_limit_k_max 12
_diffrn_reflns_limit_k_min -14
_diffrn_reflns_limit_l_max 18
_diffrn_reflns_limit_l_min -18
_diffrn_reflns_number 18042
_diffrn_reflns_theta_full 25.35
_diffrn_reflns_theta_max 25.35
_diffrn_reflns_theta_min 3.00
_diffrn_standards_decay_% 0
_diffrn_standards_interval_count 0
_diffrn_standards_interval_time 0
_diffrn_standards_number 0
_exptl_absorpt_coefficient_mu 2.680
_exptl_absorpt_correction_T_max 0.7570
_exptl_absorpt_correction_T_min 0.4627
_exptl_absorpt_correction_type multi-scan
_exptl_absorpt_process_details '(Jacobson, 1998)'
_exptl_crystal_colour orange
_exptl_crystal_density_diffrn 1.369
_exptl_crystal_density_method 'not measured'
_exptl_crystal_description block
_exptl_crystal_F_000 766
_exptl_crystal_size_max 0.34
_exptl_crystal_size_mid 0.26
_exptl_crystal_size_min 0.11
_refine_diff_density_max 1.359
_refine_diff_density_min -0.729
_refine_ls_extinction_method none
_refine_ls_goodness_of_fit_ref 1.091
_refine_ls_hydrogen_treatment constr
_refine_ls_matrix_type full
_refine_ls_number_parameters 393
_refine_ls_number_reflns 6585
_refine_ls_number_restraints 1
_refine_ls_restrained_S_all 1.104
_refine_ls_R_factor_all 0.0268
_refine_ls_R_factor_gt 0.0247
_refine_ls_shift/su_max 0.002
_refine_ls_shift/su_mean 0.000
_refine_ls_structure_factor_coef Fsqd
_refine_ls_weighting_details 'calc w = 1/[\s^2^(Fo^2^)+(0.0254P)^2^+1.8363P] where P = (Fo^2^+2Fc^2^)/3'
_refine_ls_weighting_scheme calc
_refine_ls_wR_factor_gt 0.0575
_refine_ls_wR_factor_ref 0.0588
_reflns_number_gt 6255
_reflns_number_total 6585
_reflns_threshold_expression I>2\s(I)
_cod_data_source_file ng6203.cif
_cod_data_source_block I
_cod_original_sg_symbol_Hall '-p 1'
_cod_original_sg_symbol_H-M 'p -1'
_cod_database_code 2207309
_cod_database_fobs_code 2207309

loop_
_symmetry_equiv_pos_as_xyz
'x, y, z'
'-x, -y, -z'

loop_
_atom_site_label
_atom_site_fract_x
_atom_site_fract_y
_atom_site_fract_z
_atom_site_U_iso_or_equiv
_atom_site_adp_type
_atom_site_calc_flag
_atom_site_refinement_flags
_atom_site_occupancy
_atom_site_type_symbol
Yb1 0.231423(12) 0.178383(11) 0.255726(8) 0.02192(5) Uani d . 1 Yb
Cl1 -0.01050(8) 0.15110(9) 0.19006(6) 0.0404(2) Uani d . 1 Cl
N1 0.2588(2) -0.0017(2) 0.21642(16) 0.0226(5) Uani d . 1 N
N2 0.3219(2) 0.2281(2) 0.14465(17) 0.0233(5) Uani d . 1 N
C1 0.1704(4) -0.1777(3) 0.0885(2) 0.0411(9) Uani d . 1 C
H1A 0.2451 -0.2105 0.1077 0.062 Uiso calc R 1 H
H1B 0.1388 -0.1935 0.0214 0.062 Uiso calc R 1 H
H1C 0.0984 -0.2153 0.1123 0.062 Uiso calc R 1 H
C2 0.2148(3) -0.0450(3) 0.1256(2) 0.0261(7) Uani d . 1 C
C3 0.2076(3) 0.0263(3) 0.0595(2) 0.0288(7) Uani d . 1 C
H3 0.1518 -0.0148 0.0000 0.035 Uiso calc R 1 H
C4 0.2686(3) 0.1480(3) 0.0660(2) 0.0267(7) Uani d . 1 C
C5 0.2688(5) 0.1840(3) -0.0247(2) 0.0481(10) Uani d . 1 C
H5A 0.1877 0.2062 -0.0492 0.072 Uiso calc R 1 H
H5B 0.2724 0.1170 -0.0681 0.072 Uiso calc R 1 H
H5C 0.3463 0.2523 -0.0155 0.072 Uiso calc R 1 H
C6 0.2822(3) -0.0836(3) 0.2768(2) 0.0263(7) Uani d . 1 C
C7 0.4122(3) -0.0900(3) 0.3104(2) 0.0316(7) Uani d . 1 C
C8 0.4340(4) -0.1679(3) 0.3695(3) 0.0415(9) Uani d . 1 C
H8 0.5210 -0.1750 0.3920 0.050 Uiso calc R 1 H
C9 0.3321(4) -0.2346(3) 0.3957(3) 0.0484(10) Uani d . 1 C
H9 0.3492 -0.2870 0.4360 0.058 Uiso calc R 1 H
C10 0.2054(4) -0.2258(3) 0.3637(2) 0.0440(9) Uani d . 1 C
H10 0.1361 -0.2713 0.3832 0.053 Uiso calc R 1 H
C11 0.1770(3) -0.1511(3) 0.3031(2) 0.0300(7) Uani d . 1 C
C12 0.5284(3) -0.0154(3) 0.2853(2) 0.0363(8) Uani d . 1 C
H12 0.5070 0.0599 0.2735 0.044 Uiso calc R 1 H
C13 0.6591(4) 0.0211(4) 0.3626(3) 0.0584(12) Uani d . 1 C
H13A 0.6447 0.0541 0.4200 0.088 Uiso calc R 1 H
H13B 0.7254 0.0815 0.3474 0.088 Uiso calc R 1 H
H13C 0.6909 -0.0490 0.3699 0.088 Uiso calc R 1 H
C14 0.5458(5) -0.0762(4) 0.1970(3) 0.0639(12) Uani d . 1 C
H14A 0.5641 -0.1521 0.2050 0.096 Uiso calc R 1 H
H14B 0.6201 -0.0243 0.1826 0.096 Uiso calc R 1 H
H14C 0.4644 -0.0912 0.1467 0.096 Uiso calc R 1 H
C15 0.0356(3) -0.1458(3) 0.2691(2) 0.0383(8) Uani d . 1 C
H15 0.0295 -0.1049 0.2159 0.046 Uiso calc R 1 H
C16 -0.0015(5) -0.0726(4) 0.3430(3) 0.0625(12) Uani d . 1 C
H16A 0.0122 -0.1063 0.3983 0.094 Uiso calc R 1 H
H16B -0.0950 -0.0748 0.3206 0.094 Uiso calc R 1 H
H16C 0.0543 0.0102 0.3576 0.094 Uiso calc R 1 H
C17 -0.0643(4) -0.2696(4) 0.2358(3) 0.0579(12) Uani d . 1 C
H17A -0.0406 -0.3160 0.1880 0.087 Uiso calc R 1 H
H17B -0.1534 -0.2618 0.2107 0.087 Uiso calc R 1 H
H17C -0.0631 -0.3105 0.2873 0.087 Uiso calc R 1 H
C18 0.4032(3) 0.3454(3) 0.1458(2) 0.0271(7) Uani d . 1 C
C19 0.3457(4) 0.4394(3) 0.1370(3) 0.0410(9) Uani d . 1 C
C20 0.4276(4) 0.5525(3) 0.1448(3) 0.0577(12) Uani d . 1 C
H20 0.3903 0.6172 0.1399 0.069 Uiso calc R 1 H
C21 0.5612(4) 0.5727(4) 0.1595(4) 0.0676(14) Uani d . 1 C
H21 0.6158 0.6508 0.1644 0.081 Uiso calc R 1 H
C22 0.6164(4) 0.4807(4) 0.1673(3) 0.0583(12) Uani d . 1 C
H22 0.7094 0.4961 0.1775 0.070 Uiso calc R 1 H
C23 0.5399(3) 0.3652(3) 0.1607(2) 0.0353(8) Uani d . 1 C
C24 0.1932(5) 0.4179(4) 0.1066(4) 0.0729(16) Uani d D 1 C
H24 0.1471 0.3321 0.1021 0.087 Uiso calc R 1 H
C25 0.1552(5) 0.4977(6) 0.1776(4) 0.088(2) Uani d . 1 C
H25A 0.1825 0.4774 0.2378 0.133 Uiso calc R 1 H
H25B 0.0590 0.4847 0.1587 0.133 Uiso calc R 1 H
H25C 0.2001 0.5817 0.1813 0.133 Uiso calc R 1 H
C26 0.1488(6) 0.4533(5) 0.0125(4) 0.0894(18) Uani d D 1 C
H26A 0.1815 0.5401 0.0200 0.134 Uiso calc R 1 H
H26B 0.0517 0.4280 -0.0104 0.134 Uiso calc R 1 H
H26C 0.1852 0.4143 -0.0313 0.134 Uiso calc R 1 H
C27 0.6047(3) 0.2655(3) 0.1680(3) 0.0415(9) Uani d . 1 C
H27 0.5393 0.1957 0.1772 0.050 Uiso calc R 1 H
C28 0.7293(4) 0.2961(5) 0.2483(3) 0.0629(12) Uani d . 1 C
H28A 0.7976 0.3612 0.2394 0.094 Uiso calc R 1 H
H28B 0.7618 0.2258 0.2520 0.094 Uiso calc R 1 H
H28C 0.7091 0.3211 0.3052 0.094 Uiso calc R 1 H
C29 0.6367(7) 0.2261(6) 0.0804(4) 0.093(2) Uani d . 1 C
H29A 0.5555 0.2023 0.0287 0.139 Uiso calc R 1 H
H29B 0.6732 0.1583 0.0858 0.139 Uiso calc R 1 H
H29C 0.7019 0.2924 0.0699 0.139 Uiso calc R 1 H
C30 0.2608(3) 0.3085(3) 0.4188(2) 0.0310(7) Uani d . 1 C
C31 0.3527(3) 0.3736(3) 0.3798(2) 0.0341(8) Uani d . 1 C
H31A 0.3590 0.4563 0.3691 0.041 Uiso calc R 1 H
C32 0.4466(3) 0.3114(3) 0.3719(2) 0.0413(9) Uani d . 1 C
H32A 0.5318 0.3443 0.3579 0.050 Uiso calc R 1 H
C33 0.4132(4) 0.2063(4) 0.4055(2) 0.0422(9) Uani d . 1 C
H33A 0.4707 0.1525 0.4191 0.051 Uiso calc R 1 H
C34 0.2990(4) 0.2041(3) 0.4337(2) 0.0366(8) Uani d . 1 C
H34A 0.2601 0.1456 0.4680 0.044 Uiso calc R 1 H
C35 0.1581(4) 0.3522(3) 0.4556(3) 0.0433(9) Uani d . 1 C
C36 0.2260(5) 0.4104(6) 0.5566(3) 0.090(2) Uani d . 1 C
H36A 0.2599 0.3530 0.5888 0.136 Uiso calc R 1 H
H36B 0.1618 0.4352 0.5840 0.136 Uiso calc R 1 H
H36C 0.2997 0.4803 0.5617 0.136 Uiso calc R 1 H
C37 0.0376(4) 0.2505(4) 0.4482(3) 0.0561(11) Uani d . 1 C
H37A -0.0067 0.2126 0.3836 0.084 Uiso calc R 1 H
H37B -0.0240 0.2815 0.4747 0.084 Uiso calc R 1 H
H37C 0.0655 0.1915 0.4817 0.084 Uiso calc R 1 H
C38 0.1082(5) 0.4395(4) 0.4018(4) 0.0768(16) Uani d . 1 C
H38A 0.1815 0.5114 0.4108 0.115 Uiso calc R 1 H
H38B 0.0377 0.4611 0.4234 0.115 Uiso calc R 1 H
H38C 0.0731 0.4021 0.3364 0.115 Uiso calc R 1 H

loop_
_atom_site_aniso_label
_atom_site_aniso_U_11
_atom_site_aniso_U_22
_atom_site_aniso_U_33
_atom_site_aniso_U_12
_atom_site_aniso_U_13
_atom_site_aniso_U_23
Yb1 0.02024(8) 0.02535(8) 0.01977(8) 0.00754(6) 0.00529(6) 0.00240(5)
Cl1 0.0235(4) 0.0567(6) 0.0380(5) 0.0154(4) 0.0042(4) 0.0015(4)
N1 0.0226(13) 0.0228(13) 0.0218(13) 0.0056(10) 0.0053(11) 0.0062(10)
N2 0.0244(13) 0.0220(13) 0.0255(13) 0.0075(11) 0.0094(11) 0.0058(10)
C1 0.060(2) 0.0262(18) 0.0301(18) 0.0054(17) 0.0101(18) 0.0010(14)
C2 0.0274(16) 0.0236(16) 0.0248(16) 0.0056(13) 0.0066(13) 0.0019(12)
C3 0.0351(18) 0.0270(16) 0.0201(15) 0.0070(14) 0.0037(14) 0.0025(12)
C4 0.0321(17) 0.0288(17) 0.0240(16) 0.0122(14) 0.0118(14) 0.0077(13)
C5 0.080(3) 0.037(2) 0.0304(19) 0.013(2) 0.022(2) 0.0106(16)
C6 0.0307(17) 0.0237(16) 0.0230(15) 0.0083(13) 0.0048(13) 0.0045(12)
C7 0.0328(18) 0.0273(17) 0.0306(17) 0.0103(14) 0.0020(15) 0.0022(14)
C8 0.036(2) 0.037(2) 0.044(2) 0.0122(17) -0.0059(17) 0.0111(16)
C9 0.053(2) 0.042(2) 0.041(2) 0.0078(19) -0.0044(19) 0.0215(17)
C10 0.046(2) 0.040(2) 0.037(2) -0.0014(17) 0.0036(18) 0.0180(16)
C11 0.0338(18) 0.0283(17) 0.0234(16) 0.0050(14) 0.0026(14) 0.0082(13)
C12 0.0309(18) 0.0340(19) 0.047(2) 0.0147(15) 0.0117(16) 0.0083(16)
C13 0.029(2) 0.067(3) 0.076(3) 0.014(2) 0.007(2) 0.019(2)
C14 0.067(3) 0.058(3) 0.073(3) 0.016(2) 0.039(3) 0.002(2)
C15 0.0320(18) 0.041(2) 0.041(2) 0.0039(16) 0.0104(16) 0.0166(16)
C16 0.055(3) 0.072(3) 0.073(3) 0.023(2) 0.032(2) 0.020(2)
C17 0.038(2) 0.052(3) 0.070(3) -0.0051(19) 0.001(2) 0.024(2)
C18 0.0294(17) 0.0254(16) 0.0276(16) 0.0050(14) 0.0124(14) 0.0072(13)
C19 0.0350(19) 0.0268(18) 0.062(2) 0.0088(15) 0.0156(18) 0.0114(17)
C20 0.049(2) 0.026(2) 0.097(4) 0.0087(18) 0.019(2) 0.020(2)
C21 0.044(2) 0.034(2) 0.120(4) -0.0010(19) 0.021(3) 0.029(2)
C22 0.032(2) 0.046(2) 0.095(4) 0.0017(19) 0.021(2) 0.022(2)
C23 0.0317(18) 0.0356(19) 0.040(2) 0.0076(15) 0.0142(16) 0.0110(15)
C24 0.058(3) 0.034(2) 0.153(5) 0.029(2) 0.053(3) 0.039(3)
C25 0.075(4) 0.162(6) 0.072(3) 0.078(4) 0.040(3) 0.056(4)
C26 0.091(4) 0.089(4) 0.079(4) 0.039(3) -0.001(3) 0.007(3)
C27 0.0298(18) 0.042(2) 0.058(2) 0.0121(16) 0.0191(18) 0.0126(18)
C28 0.049(2) 0.081(3) 0.067(3) 0.038(2) 0.016(2) 0.012(3)
C29 0.119(5) 0.116(5) 0.063(3) 0.076(4) 0.028(3) 0.002(3)
C30 0.0325(18) 0.0342(18) 0.0230(16) 0.0064(15) 0.0085(14) -0.0002(13)
C31 0.0340(18) 0.0306(18) 0.0313(18) 0.0025(15) 0.0103(15) -0.0042(14)
C32 0.0248(18) 0.056(2) 0.0279(18) 0.0003(16) 0.0032(15) -0.0136(16)
C33 0.038(2) 0.056(2) 0.0239(17) 0.0204(18) -0.0063(16) -0.0077(16)
C34 0.045(2) 0.043(2) 0.0190(16) 0.0128(17) 0.0056(15) 0.0029(14)
C35 0.050(2) 0.047(2) 0.039(2) 0.0154(18) 0.0269(18) -0.0010(17)
C36 0.073(3) 0.121(5) 0.059(3) 0.015(3) 0.030(3) -0.043(3)
C37 0.052(3) 0.069(3) 0.056(3) 0.017(2) 0.034(2) 0.008(2)
C38 0.084(4) 0.065(3) 0.121(5) 0.046(3) 0.068(4) 0.033(3)

loop_
_atom_type_symbol
_atom_type_description
_atom_type_scat_dispersion_real
_atom_type_scat_dispersion_imag
_atom_type_scat_source
C C 0.0033 0.0016 'International Tables Vol C Tables 4.2.6.8 and 6.1.1.4'
H H 0.0000 0.0000 'International Tables Vol C Tables 4.2.6.8 and 6.1.1.4'
Cl Cl 0.1484 0.1585 'International Tables Vol C Tables 4.2.6.8 and 6.1.1.4'
N N 0.0061 0.0033 'International Tables Vol C Tables 4.2.6.8 and 6.1.1.4'
Yb Yb -0.3850 5.5486 'International Tables Vol C Tables 4.2.6.8 and 6.1.1.4'

loop_
_geom_angle_atom_site_label_1
_geom_angle_atom_site_label_2
_geom_angle_atom_site_label_3
_geom_angle
_geom_angle_publ_flag
N1 Yb1 N2 85.73(9) yes
N1 Yb1 Cl1 105.01(7) yes
N2 Yb1 Cl1 105.05(7) yes
N1 Yb1 C32 108.11(11) no
N2 Yb1 C32 87.70(11) no
Cl1 Yb1 C32 145.26(9) no
N1 Yb1 C33 87.06(10) no
N2 Yb1 C33 110.29(11) no
Cl1 Yb1 C33 143.40(9) no
C32 Yb1 C33 31.99(13) no
N1 Yb1 C31 138.31(10) no
N2 Yb1 C31 98.62(10) no
Cl1 Yb1 C31 113.55(8) ?
C32 Yb1 C31 31.73(11) no
C33 Yb1 C31 52.38(12) no
N1 Yb1 C34 99.99(10) no
N2 Yb1 C34 139.50(11) ?
Cl1 Yb1 C34 111.83(8) no
C32 Yb1 C34 52.26(12) no
C33 Yb1 C34 31.59(12) no
C31 Yb1 C34 51.61(11) no
N1 Yb1 C30 131.22(9) no
N2 Yb1 C30 129.47(10) no
Cl1 Yb1 C30 97.23(7) no
C32 Yb1 C30 52.27(11) no
C33 Yb1 C30 52.33(11) no
C31 Yb1 C30 31.09(10) no
C34 Yb1 C30 31.28(11) no
N1 Yb1 C2 24.09(8) no
N2 Yb1 C2 70.13(9) no
Cl1 Yb1 C2 91.05(6) no
C32 Yb1 C2 123.67(10) no
C33 Yb1 C2 109.44(10) no
C31 Yb1 C2 155.15(10) no
C34 Yb1 C2 123.83(10) no
C30 Yb1 C2 154.74(9) no
N1 Yb1 C4 70.23(8) no
N2 Yb1 C4 23.84(9) no
Cl1 Yb1 C4 91.26(6) no
C32 Yb1 C4 109.45(10) no
C33 Yb1 C4 125.22(11) no
C31 Yb1 C4 122.31(10) no
C34 Yb1 C4 156.76(10) no
C30 Yb1 C4 152.65(9) no
C2 Yb1 C4 49.97(8) no
C2 N1 C6 118.4(2) no
C2 N1 Yb1 112.93(19) yes
C6 N1 Yb1 126.31(19) no
C4 N2 C18 119.6(2) no
C4 N2 Yb1 113.20(19) yes
C18 N2 Yb1 125.32(19) no
C2 C1 H1A 109.5 no
C2 C1 H1B 109.5 no
H1A C1 H1B 109.5 no
C2 C1 H1C 109.5 no
H1A C1 H1C 109.5 no
H1B C1 H1C 109.5 no
N1 C2 C3 124.1(3) no
N1 C2 C1 120.3(3) no
C3 C2 C1 115.6(3) no
C3 C2 Yb1 84.60(18) no
C1 C2 Yb1 153.9(2) no
C2 C3 C4 131.2(3) yes
C2 C3 H3 114.4 no
C4 C3 H3 114.4 no
N2 C4 C3 124.1(3) no
N2 C4 C5 121.0(3) no
C3 C4 C5 114.9(3) no
C3 C4 Yb1 84.48(18) no
C5 C4 Yb1 154.0(2) no
C4 C5 H5A 109.5 no
C4 C5 H5B 109.5 no
H5A C5 H5B 109.5 no
C4 C5 H5C 109.5 no
H5A C5 H5C 109.5 no
H5B C5 H5C 109.5 no
C7 C6 C11 121.4(3) no
C7 C6 N1 118.4(3) no
C11 C6 N1 120.2(3) no
C8 C7 C6 117.9(3) no
C8 C7 C12 119.6(3) no
C6 C7 C12 122.5(3) no
C9 C8 C7 121.3(3) no
C9 C8 H8 119.3 no
C7 C8 H8 119.3 no
C8 C9 C10 120.3(3) no
C8 C9 H9 119.9 no
C10 C9 H9 119.9 no
C9 C10 C11 121.0(3) no
C9 C10 H10 119.5 no
C11 C10 H10 119.5 no
C10 C11 C6 118.0(3) no
C10 C11 C15 118.9(3) no
C6 C11 C15 123.1(3) no
C7 C12 C14 112.2(3) no
C7 C12 C13 113.4(3) no
C14 C12 C13 110.4(3) no
C7 C12 H12 106.8 no
C14 C12 H12 106.8 no
C13 C12 H12 106.8 no
C12 C13 H13A 109.5 no
C12 C13 H13B 109.5 no
H13A C13 H13B 109.5 no
C12 C13 H13C 109.5 no
H13A C13 H13C 109.5 no
H13B C13 H13C 109.5 no
C12 C14 H14A 109.5 no
C12 C14 H14B 109.5 no
H14A C14 H14B 109.5 no
C12 C14 H14C 109.5 no
H14A C14 H14C 109.5 no
H14B C14 H14C 109.5 no
C11 C15 C17 112.5(3) no
C11 C15 C16 111.2(3) no
C17 C15 C16 109.7(3) no
C11 C15 H15 107.8 no
C17 C15 H15 107.8 no
C16 C15 H15 107.8 no
C15 C16 H16A 109.5 no
C15 C16 H16B 109.5 no
H16A C16 H16B 109.5 no
C15 C16 H16C 109.5 no
H16A C16 H16C 109.5 no
H16B C16 H16C 109.5 no
C15 C17 H17A 109.5 no
C15 C17 H17B 109.5 no
H17A C17 H17B 109.5 no
C15 C17 H17C 109.5 no
H17A C17 H17C 109.5 no
H17B C17 H17C 109.5 no
C23 C18 C19 120.8(3) no
C23 C18 N2 119.3(3) no
C19 C18 N2 119.8(3) no
C20 C19 C18 118.5(3) no
C20 C19 C24 118.9(3) no
C18 C19 C24 122.2(3) no
C21 C20 C19 121.1(4) no
C21 C20 H20 119.4 no
C19 C20 H20 119.4 no
C22 C21 C20 120.1(4) no
C22 C21 H21 119.9 no
C20 C21 H21 119.9 no
C21 C22 C23 121.7(4) no
C21 C22 H22 119.2 no
C23 C22 H22 119.2 no
C22 C23 C18 117.8(3) no
C22 C23 C27 120.0(3) no
C18 C23 C27 122.2(3) no
C25 C24 C19 109.1(4) no
C25 C24 C26 107.8(4) no
C19 C24 C26 110.3(4) no
C25 C24 H24 109.9 no
C19 C24 H24 109.9 no
C26 C24 H24 109.9 no
C24 C25 H25A 109.5 no
C24 C25 H25B 109.5 no
H25A C25 H25B 109.5 no
C24 C25 H25C 109.5 no
H25A C25 H25C 109.5 no
H25B C25 H25C 109.5 no
C24 C26 H26A 109.5 no
C24 C26 H26B 109.5 no
H26A C26 H26B 109.5 no
C24 C26 H26C 109.5 no
H26A C26 H26C 109.5 no
H26B C26 H26C 109.5 no
C23 C27 C29 111.4(4) no
C23 C27 C28 113.8(3) no
C29 C27 C28 109.1(4) no
C23 C27 H27 107.4 no
C29 C27 H27 107.4 no
C28 C27 H27 107.4 no
C27 C28 H28A 109.5 no
C27 C28 H28B 109.5 no
H28A C28 H28B 109.5 no
C27 C28 H28C 109.5 no
H28A C28 H28C 109.5 no
H28B C28 H28C 109.5 no
C27 C29 H29A 109.5 no
C27 C29 H29B 109.5 no
H29A C29 H29B 109.5 no
C27 C29 H29C 109.5 no
H29A C29 H29C 109.5 no
H29B C29 H29C 109.5 no
C31 C30 C34 106.4(3) no
C31 C30 C35 126.8(3) no
C34 C30 C35 125.8(3) no
C31 C30 Yb1 72.28(18) no
C34 C30 Yb1 72.23(18) no
C35 C30 Yb1 129.5(2) no
C32 C31 C30 109.0(3) no
C32 C31 Yb1 72.10(19) no
C30 C31 Yb1 76.63(18) no
C32 C31 H31A 125.2 no
C30 C31 H31A 125.2 no
Yb1 C31 H31A 125.2 no
C33 C32 C31 107.9(3) no
C33 C32 Yb1 74.13(19) no
C31 C32 Yb1 76.17(19) no
C33 C32 H32A 125.5 no
C31 C32 H32A 125.5 no
Yb1 C32 H32A 125.5 no
C34 C33 C32 107.7(3) no
C34 C33 Yb1 76.2(2) no
C32 C33 Yb1 73.88(19) no
C34 C33 H33A 125.6 no
C32 C33 H33A 125.6 no
Yb1 C33 H33A 125.6 no
C33 C34 C30 109.1(3) no
C33 C34 Yb1 72.26(19) no
C30 C34 Yb1 76.50(18) no
C33 C34 H34A 125.1 no
C30 C34 H34A 125.1 no
Yb1 C34 H34A 125.1 no
C37 C35 C38 106.8(4) no
C37 C35 C36 108.9(4) no
C38 C35 C36 111.5(4) no
C37 C35 C30 111.9(3) no
C38 C35 C30 111.2(3) no
C36 C35 C30 106.7(3) no
C35 C36 H36A 109.5 no
C35 C36 H36B 109.5 no
H36A C36 H36B 109.5 no
C35 C36 H36C 109.5 no
H36A C36 H36C 109.5 no
H36B C36 H36C 109.5 no
C35 C37 H37A 109.5 no
C35 C37 H37B 109.5 no
H37A C37 H37B 109.5 no
C35 C37 H37C 109.5 no
H37A C37 H37C 109.5 no
H37B C37 H37C 109.5 no
C35 C38 H38A 109.5 no
C35 C38 H38B 109.5 no
H38A C38 H38B 109.5 no
C35 C38 H38C 109.5 no
H38A C38 H38C 109.5 no
H38B C38 H38C 109.5 no

loop_
_geom_bond_atom_site_label_1
_geom_bond_atom_site_label_2
_geom_bond_distance
_geom_bond_publ_flag
Yb1 N1 2.241(2) yes
Yb1 N2 2.246(2) yes
Yb1 Cl1 2.4927(9) yes
Yb1 C32 2.554(3) yes
Yb1 C33 2.557(3) yes
Yb1 C31 2.606(3) yes
Yb1 C34 2.607(3) yes
Yb1 C30 2.662(3) yes
Yb1 C2 3.028(3) yes
Yb1 C4 3.030(3) yes
N1 C2 1.342(4) yes
N1 C6 1.450(4) no
N2 C4 1.332(4) yes
N2 C18 1.446(4) no
C1 C2 1.506(4) no
C1 H1A 0.9800 no
C1 H1B 0.9800 no
C1 H1C 0.9800 no
C2 C3 1.403(4) yes
C3 C4 1.407(4) yes
C3 H3 0.9500 no
C4 C5 1.512(4) no
C5 H5A 0.9800 no
C5 H5B 0.9800 no
C5 H5C 0.9800 no
C6 C7 1.402(5) no
C6 C11 1.406(5) no
C7 C8 1.397(5) no
C7 C12 1.519(5) no
C8 C9 1.375(6) no
C8 H8 0.9500 no
C9 C10 1.376(6) no
C9 H9 0.9500 no
C10 C11 1.397(5) no
C10 H10 0.9500 no
C11 C15 1.514(5) no
C12 C14 1.525(5) no
C12 C13 1.531(5) no
C12 H12 1.0000 no
C13 H13A 0.9800 no
C13 H13B 0.9800 no
C13 H13C 0.9800 no
C14 H14A 0.9800 no
C14 H14B 0.9800 no
C14 H14C 0.9800 no
C15 C17 1.527(5) no
C15 C16 1.528(6) no
C15 H15 1.0000 no
C16 H16A 0.9800 no
C16 H16B 0.9800 no
C16 H16C 0.9800 no
C17 H17A 0.9800 no
C17 H17B 0.9800 no
C17 H17C 0.9800 no
C18 C23 1.400(5) no
C18 C19 1.405(5) no
C19 C20 1.384(5) no
C19 C24 1.551(6) no
C20 C21 1.367(6) no
C20 H20 0.9500 no
C21 C22 1.366(6) no
C21 H21 0.9500 no
C22 C23 1.389(5) no
C22 H22 0.9500 no
C23 C27 1.514(5) no
C24 C25 1.544(7) no
C24 C26 1.553(7) no
C24 H24 1.0000 no
C25 H25A 0.9800 no
C25 H25B 0.9800 no
C25 H25C 0.9800 no
C26 H26A 0.9800 no
C26 H26B 0.9800 no
C26 H26C 0.9800 no
C27 C29 1.515(6) no
C27 C28 1.517(6) no
C27 H27 1.0000 no
C28 H28A 0.9800 no
C28 H28B 0.9800 no
C28 H28C 0.9800 no
C29 H29A 0.9800 no
C29 H29B 0.9800 no
C29 H29C 0.9800 no
C30 C31 1.413(5) no
C30 C34 1.421(5) no
C30 C35 1.530(5) no
C31 C32 1.412(5) no
C31 H31A 1.0000 no
C32 C33 1.408(6) no
C32 H32A 1.0000 no
C33 C34 1.407(5) no
C33 H33A 1.0000 no
C34 H34A 1.0000 no
C35 C37 1.515(6) no
C35 C38 1.522(6) no
C35 C36 1.526(6) no
C36 H36A 0.9800 no
C36 H36B 0.9800 no
C36 H36C 0.9800 no
C37 H37A 0.9800 no
C37 H37B 0.9800 no
C37 H37C 0.9800 no
C38 H38A 0.9800 no
C38 H38B 0.9800 no
C38 H38C 0.9800 no

loop_
_geom_torsion_atom_site_label_1
_geom_torsion_atom_site_label_2
_geom_torsion_atom_site_label_3
_geom_torsion_atom_site_label_4
_geom_torsion
_geom_torsion_publ_flag
N2 Yb1 N1 C2 -48.1(2) no
Cl1 Yb1 N1 C2 56.4(2) no
C32 Yb1 N1 C2 -134.2(2) no
C33 Yb1 N1 C2 -158.7(2) no
C31 Yb1 N1 C2 -146.2(2) no
C34 Yb1 N1 C2 172.4(2) no
C30 Yb1 N1 C2 170.48(19) no
C4 Yb1 N1 C2 -29.5(2) no
N2 Yb1 N1 C6 149.9(2) no
Cl1 Yb1 N1 C6 -105.6(2) no
C32 Yb1 N1 C6 63.7(3) no
C33 Yb1 N1 C6 39.3(2) no
C31 Yb1 N1 C6 51.7(3) no
C34 Yb1 N1 C6 10.3(2) no
C30 Yb1 N1 C6 8.4(3) no
C2 Yb1 N1 C6 -162.0(4) no
C4 Yb1 N1 C6 168.5(3) no
N1 Yb1 N2 C4 47.9(2) no
Cl1 Yb1 N2 C4 -56.5(2) no
C32 Yb1 N2 C4 156.3(2) no
C33 Yb1 N2 C4 133.2(2) no
C31 Yb1 N2 C4 -173.8(2) no
C34 Yb1 N2 C4 148.3(2) no
C30 Yb1 N2 C4 -169.48(19) no
C2 Yb1 N2 C4 29.1(2) no
N1 Yb1 N2 C18 -147.7(2) no
Cl1 Yb1 N2 C18 107.9(2) no
C32 Yb1 N2 C18 -39.3(2) no
C33 Yb1 N2 C18 -62.4(3) no
C31 Yb1 N2 C18 -9.4(2) no
C34 Yb1 N2 C18 -47.3(3) no
C30 Yb1 N2 C18 -5.1(3) no
C2 Yb1 N2 C18 -166.5(3) no
C4 Yb1 N2 C18 164.4(4) no
C6 N1 C2 C3 -169.8(3) no
Yb1 N1 C2 C3 26.6(4) no
C6 N1 C2 C1 9.6(4) no
Yb1 N1 C2 C1 -153.9(3) no
C6 N1 C2 Yb1 163.6(3) no
N2 Yb1 C2 N1 127.9(2) no
Cl1 Yb1 C2 N1 -126.4(2) no
C32 Yb1 C2 N1 54.9(2) no
C33 Yb1 C2 N1 22.6(2) no
C31 Yb1 C2 N1 61.6(3) no
C34 Yb1 C2 N1 -9.0(2) no
C30 Yb1 C2 N1 -16.9(3) no
C4 Yb1 C2 N1 142.8(2) no
N1 Yb1 C2 C3 -158.1(3) no
N2 Yb1 C2 C3 -30.18(18) no
Cl1 Yb1 C2 C3 75.45(19) no
C32 Yb1 C2 C3 -103.2(2) no
C33 Yb1 C2 C3 -135.5(2) no
C31 Yb1 C2 C3 -96.5(3) no
C34 Yb1 C2 C3 -167.16(19) no
C30 Yb1 C2 C3 -175.0(2) no
C4 Yb1 C2 C3 -15.32(18) no
N1 Yb1 C2 C1 59.5(5) no
N2 Yb1 C2 C1 -172.6(5) no
Cl1 Yb1 C2 C1 -66.9(5) no
C32 Yb1 C2 C1 114.4(5) no
C33 Yb1 C2 C1 82.1(5) no
C31 Yb1 C2 C1 121.1(5) no
C34 Yb1 C2 C1 50.4(5) no
C30 Yb1 C2 C1 42.6(6) no
C4 Yb1 C2 C1 -157.7(6) no
N1 C2 C3 C4 17.5(6) no
C1 C2 C3 C4 -162.0(4) no
Yb1 C2 C3 C4 35.3(4) no
C18 N2 C4 C3 168.6(3) no
Yb1 N2 C4 C3 -26.0(4) no
C18 N2 C4 C5 -12.1(5) no
Yb1 N2 C4 C5 153.3(3) no
C18 N2 C4 Yb1 -165.4(3) no
C2 C3 C4 N2 -17.9(6) no
C2 C3 C4 C5 162.8(4) no
C2 C3 C4 Yb1 -35.3(4) no
N1 Yb1 C4 N2 -128.2(2) no
Cl1 Yb1 C4 N2 126.3(2) no
C32 Yb1 C4 N2 -25.2(2) no
C33 Yb1 C4 N2 -56.8(2) no
C31 Yb1 C4 N2 7.2(2) no
C34 Yb1 C4 N2 -59.9(3) no
C30 Yb1 C4 N2 17.9(3) no
C2 Yb1 C4 N2 -143.4(2) no
N1 Yb1 C4 C3 30.48(18) no
N2 Yb1 C4 C3 158.6(3) no
Cl1 Yb1 C4 C3 -75.03(19) no
C32 Yb1 C4 C3 133.4(2) no
C33 Yb1 C4 C3 101.8(2) no
C31 Yb1 C4 C3 165.84(19) no
C34 Yb1 C4 C3 98.8(3) no
C30 Yb1 C4 C3 176.5(2) no
C2 Yb1 C4 C3 15.28(17) no
N1 Yb1 C4 C5 170.4(6) no
N2 Yb1 C4 C5 -61.5(6) no
Cl1 Yb1 C4 C5 64.9(6) no
C32 Yb1 C4 C5 -86.7(6) no
C33 Yb1 C4 C5 -118.3(6) no
C31 Yb1 C4 C5 -54.2(6) no
C34 Yb1 C4 C5 -121.3(6) no
C30 Yb1 C4 C5 -43.6(6) no
C2 Yb1 C4 C5 155.2(6) no
C2 N1 C6 C7 97.7(3) no
Yb1 N1 C6 C7 -101.1(3) no
C2 N1 C6 C11 -84.6(4) no
Yb1 N1 C6 C11 76.6(3) no
C11 C6 C7 C8 1.5(5) no
N1 C6 C7 C8 179.2(3) no
C11 C6 C7 C12 -178.2(3) no
N1 C6 C7 C12 -0.5(4) no
C6 C7 C8 C9 -1.4(5) no
C12 C7 C8 C9 178.3(3) no
C7 C8 C9 C10 0.1(6) no
C8 C9 C10 C11 1.1(6) no
C9 C10 C11 C6 -1.0(5) no
C9 C10 C11 C15 179.3(3) no
C7 C6 C11 C10 -0.3(5) no
N1 C6 C11 C10 -178.0(3) no
C7 C6 C11 C15 179.4(3) no
N1 C6 C11 C15 1.8(5) no
C8 C7 C12 C14 93.1(4) no
C6 C7 C12 C14 -87.3(4) no
C8 C7 C12 C13 -32.8(5) no
C6 C7 C12 C13 146.8(3) no
C10 C11 C15 C17 -47.8(5) no
C6 C11 C15 C17 132.5(4) no
C10 C11 C15 C16 75.7(4) no
C6 C11 C15 C16 -104.0(4) no
C4 N2 C18 C23 -89.5(4) no
Yb1 N2 C18 C23 107.1(3) no
C4 N2 C18 C19 93.9(4) no
Yb1 N2 C18 C19 -69.6(4) no
C23 C18 C19 C20 -1.1(6) no
N2 C18 C19 C20 175.5(4) no
C23 C18 C19 C24 170.9(4) no
N2 C18 C19 C24 -12.5(6) no
C18 C19 C20 C21 0.9(7) no
C24 C19 C20 C21 -171.3(5) no
C19 C20 C21 C22 -0.4(8) no
C20 C21 C22 C23 0.0(8) no
C21 C22 C23 C18 -0.1(7) no
C21 C22 C23 C27 179.0(4) no
C19 C18 C23 C22 0.7(5) no
N2 C18 C23 C22 -175.9(3) no
C19 C18 C23 C27 -178.4(3) no
N2 C18 C23 C27 5.0(5) no
C20 C19 C24 C25 -61.3(6) no
C18 C19 C24 C25 126.8(4) no
C20 C19 C24 C26 56.9(6) no
C18 C19 C24 C26 -115.1(4) no
C22 C23 C27 C29 -76.4(5) no
C18 C23 C27 C29 102.7(5) no
C22 C23 C27 C28 47.4(5) no
C18 C23 C27 C28 -133.5(4) no
N1 Yb1 C30 C31 118.0(2) no
N2 Yb1 C30 C31 -8.4(2) no
Cl1 Yb1 C30 C31 -124.71(19) no
C32 Yb1 C30 C31 36.9(2) no
C33 Yb1 C30 C31 77.7(2) no
C34 Yb1 C30 C31 114.4(3) no
C2 Yb1 C30 C31 127.1(2) no
C4 Yb1 C30 C31 -17.6(3) no
N1 Yb1 C30 C34 3.6(3) no
N2 Yb1 C30 C34 -122.8(2) no
Cl1 Yb1 C30 C34 120.9(2) no
C32 Yb1 C30 C34 -77.5(2) no
C33 Yb1 C30 C34 -36.7(2) no
C31 Yb1 C30 C34 -114.4(3) no
C2 Yb1 C30 C34 12.7(3) no
C4 Yb1 C30 C34 -132.0(2) no
N1 Yb1 C30 C35 -118.5(3) no
N2 Yb1 C30 C35 115.1(3) no
Cl1 Yb1 C30 C35 -1.2(3) no
C32 Yb1 C30 C35 160.4(4) no
C33 Yb1 C30 C35 -158.8(4) no
C31 Yb1 C30 C35 123.5(4) no
C34 Yb1 C30 C35 -122.1(4) no
C2 Yb1 C30 C35 -109.4(3) no
C4 Yb1 C30 C35 105.9(3) no
C34 C30 C31 C32 -0.8(4) no
C35 C30 C31 C32 168.1(3) no
Yb1 C30 C31 C32 -65.4(2) no
C34 C30 C31 Yb1 64.7(2) no
C35 C30 C31 Yb1 -126.5(3) no
N1 Yb1 C31 C32 22.1(3) no
N2 Yb1 C31 C32 -71.2(2) no
Cl1 Yb1 C31 C32 178.2(2) no
C33 Yb1 C31 C32 37.8(2) no
C34 Yb1 C31 C32 78.3(2) no
C30 Yb1 C31 C32 115.3(3) no
C2 Yb1 C31 C32 -10.6(4) no
C4 Yb1 C31 C32 -74.1(2) no
N1 Yb1 C31 C30 -93.3(2) no
N2 Yb1 C31 C30 173.47(19) no
Cl1 Yb1 C31 C30 62.8(2) no
C32 Yb1 C31 C30 -115.3(3) no
C33 Yb1 C31 C30 -77.5(2) no
C34 Yb1 C31 C30 -37.1(2) no
C2 Yb1 C31 C30 -125.9(2) no
C4 Yb1 C31 C30 170.53(18) no
C30 C31 C32 C33 0.4(4) no
Yb1 C31 C32 C33 -68.0(2) no
C30 C31 C32 Yb1 68.4(2) no
N1 Yb1 C32 C33 -51.3(2) no
N2 Yb1 C32 C33 -136.0(2) no
Cl1 Yb1 C32 C33 110.5(2) no
C31 Yb1 C32 C33 113.5(3) no
C34 Yb1 C32 C33 37.4(2) no
C30 Yb1 C32 C33 77.3(2) no
C2 Yb1 C32 C33 -71.9(2) no
C4 Yb1 C32 C33 -126.1(2) no
N1 Yb1 C32 C31 -164.7(2) no
N2 Yb1 C32 C31 110.5(2) no
Cl1 Yb1 C32 C31 -2.9(3) no
C33 Yb1 C32 C31 -113.5(3) no
C34 Yb1 C32 C31 -76.0(2) no
C30 Yb1 C32 C31 -36.17(19) no
C2 Yb1 C32 C31 174.68(18) no
C4 Yb1 C32 C31 120.4(2) no
C31 C32 C33 C34 0.1(4) no
Yb1 C32 C33 C34 -69.3(2) no
C31 C32 C33 Yb1 69.4(2) no
N1 Yb1 C33 C34 -114.5(2) no
N2 Yb1 C33 C34 161.1(2) no
Cl1 Yb1 C33 C34 -3.1(3) no
C32 Yb1 C33 C34 113.4(3) no
C31 Yb1 C33 C34 75.9(2) no
C30 Yb1 C33 C34 36.3(2) no
C2 Yb1 C33 C34 -123.6(2) no
C4 Yb1 C33 C34 -177.72(19) no
N1 Yb1 C33 C32 132.1(2) no
N2 Yb1 C33 C32 47.7(2) no
Cl1 Yb1 C33 C32 -116.5(2) no
C31 Yb1 C33 C32 -37.5(2) no
C34 Yb1 C33 C32 -113.4(3) no
C30 Yb1 C33 C32 -77.1(2) no
C2 Yb1 C33 C32 123.0(2) no
C4 Yb1 C33 C32 68.9(2) no
C32 C33 C34 C30 -0.6(4) no
Yb1 C33 C34 C30 -68.3(2) no
C32 C33 C34 Yb1 67.7(2) no
C31 C30 C34 C33 0.8(4) no
C35 C30 C34 C33 -168.2(3) no
Yb1 C30 C34 C33 65.5(2) no
C31 C30 C34 Yb1 -64.7(2) no
C35 C30 C34 Yb1 126.3(3) no
N1 Yb1 C34 C33 67.3(2) no
N2 Yb1 C34 C33 -27.8(3) no
Cl1 Yb1 C34 C33 178.0(2) no
C32 Yb1 C34 C33 -37.9(2) no
C31 Yb1 C34 C33 -78.6(2) no
C30 Yb1 C34 C33 -115.4(3) no
C2 Yb1 C34 C33 71.0(3) no
C4 Yb1 C34 C33 4.7(4) no
N1 Yb1 C34 C30 -177.3(2) no
N2 Yb1 C34 C30 87.6(2) no
Cl1 Yb1 C34 C30 -66.5(2) no
C32 Yb1 C34 C30 77.5(2) no
C33 Yb1 C34 C30 115.4(3) no
C31 Yb1 C34 C30 36.87(19) no
C2 Yb1 C34 C30 -173.52(18) no
C4 Yb1 C34 C30 120.1(3) no
C31 C30 C35 C37 151.7(4) no
C34 C30 C35 C37 -41.5(5) no
Yb1 C30 C35 C37 54.6(4) no
C31 C30 C35 C38 32.4(5) no
C34 C30 C35 C38 -160.8(4) no
Yb1 C30 C35 C38 -64.7(4) no
C31 C30 C35 C36 -89.3(5) no
C34 C30 C35 C36 77.5(5) no
Yb1 C30 C35 C36 173.6(3) no
